data_9013573
loop_
_publ_author_name
'Kyono, A.'

_publ_section_title
;Molecular conformation and anion configuration variations for As4S4 and
 As4Se4 in an anion-substituted solid solution Locality: synthetic Note:
 S1Se1-5
;
_journal_name_full 'American Mineralogist'
_journal_page_first 451
_journal_page_last 460
_journal_paper_doi 10.2138/am.2009.3075
_journal_volume 94
_journal_year 2009
_chemical_compound_source Synthetic
_chemical_formula_sum 'As S0.572 Se0.427'
_chemical_name_mineral Realgar
_space_group_IT_number 14
_symmetry_space_group_name_Hall '-P 2yn'
_symmetry_space_group_name_H-M 'P 1 21/n 1'
_cell_angle_alpha 90
_cell_angle_beta 106.506
_cell_angle_gamma 90
_cell_length_a 9.4424
_cell_length_b 13.6400
_cell_length_c 6.6537
_cell_volume 821.644
_database_code_amcsd 0004863
_exptl_crystal_density_diffrn 4.108
_cod_original_formula_sum 'As (S.572 Se.427)'
_cod_database_code 9013573

loop_
_space_group_symop_operation_xyz
x,y,z
1/2+x,1/2-y,1/2+z
1/2-x,1/2+y,1/2-z
-x,-y,-z

loop_
_atom_site_aniso_label
_atom_site_aniso_U_11
_atom_site_aniso_U_22
_atom_site_aniso_U_33
_atom_site_aniso_U_12
_atom_site_aniso_U_13
_atom_site_aniso_U_23
As1 0.02730 0.02080 0.02400 -0.00350 0.00390 -0.00380
As2 0.02150 0.02360 0.02750 -0.00110 0.00670 0.00080
As3 0.02480 0.02900 0.01810 -0.00040 0.00330 -0.00340
As4 0.02310 0.02650 0.02690 0.00570 0.00130 0.00250
SX1 0.03500 0.02580 0.02800 0.00270 0.00950 -0.00060
SeX1 0.03500 0.02580 0.02800 0.00270 0.00950 -0.00060
SX2 0.02680 0.02800 0.02710 -0.00220 0.00720 0.00260
SeX2 0.02680 0.02800 0.02710 -0.00220 0.00720 0.00260
SX3 0.03570 0.02530 0.02650 0.00240 0.00760 0.00560
SeX3 0.03570 0.02530 0.02650 0.00240 0.00760 0.00560
SX4 0.03230 0.03440 0.03010 0.00430 0.01020 -0.00550
SeX4 0.03230 0.03440 0.03010 0.00430 0.01020 -0.00550

loop_
_atom_site_label
_atom_site_fract_x
_atom_site_fract_y
_atom_site_fract_z
_atom_site_occupancy
_atom_site_U_iso_or_equiv
_atom_site_type_symbol
_atom_site_attached_hydrogens
As1 0.11865 -0.01991 0.76043 1.00000 0.02470 As 0
As2 0.42448 0.14011 0.85911 1.00000 0.02420 As 0
As3 0.32250 0.12878 0.17699 1.00000 0.02460 As 0
As4 0.03991 0.16078 0.70955 1.00000 0.02670 As 0
SX1 0.34334 -0.00908 0.69715 0.53300 0.02950 S 0
SeX1 0.34334 -0.00908 0.69715 0.46700 0.02950 Se 0
SX2 0.21374 -0.02504 0.11834 0.49600 0.02740 S 0
SeX2 0.21374 -0.02504 0.11834 0.50400 0.02740 Se 0
SX3 0.24062 0.22855 0.64001 0.70100 0.02940 S 0
SeX3 0.24062 0.22855 0.64001 0.29900 0.02940 Se 0
SX4 0.10881 0.21434 0.05473 0.56000 0.03200 S 0
SeX4 0.10881 0.21434 0.05473 0.44000 0.03200 Se 0

loop_
_cod_changelog_entry_id
_cod_changelog_entry_author
_cod_changelog_entry_date
_cod_changelog_entry_text
1
;cod-tools version 3.8.0
Id: cif_guess_AMCSD_atom_types 9581 2023-05-17 12:35:41Z saulius
;
2023-05-23T09:24:56+03:00
;Derived atom types and hydrogen counts
from atom names that follow the AMCSD naming convention
(Wat == water, O-H == hydroxyl).
;

loop_
_cod_related_entry_id
_cod_related_entry_database
_cod_related_entry_code
1 AMCSD 0004863

_cell_formula_units_Z 16
